data_2311172
loop_
_publ_author_name
'Akkurt, Mehmet'
'Mohamed, Shaaban K.'
'Horton, Peter N.'
'Abdel-Raheem, Eman M M'
'Albayati, Mustafa R.'

_publ_section_title
;
 2,2'-[Ethane-1,2-diylbis(-oxy)]dibenz-alde-hyde.
;
_journal_coeditor_code BT6920
_journal_issue 'Pt 8'
_journal_name_full 'Acta crystallographica. Section E, Structure reports online'
_journal_page_first o1260
_journal_paper_doi 10.1107/S1600536813019156
_journal_volume 69
_journal_year 2013
_chemical_formula_iupac 'C16 H14 O4'
_chemical_formula_moiety 'C16 H14 O4'
_chemical_formula_sum 'C16 H14 O4'
_chemical_formula_weight 270.27
_chemical_name_systematic
;
2,2'-[Ethane-1,2-diylbis(oxy)]dibenzaldehyde
;
_space_group_IT_number 2
_space_group_name_Hall '-P 1'
_space_group_name_H-M_alt 'P -1'
_symmetry_cell_setting triclinic
_symmetry_space_group_name_Hall '-P 1'
_symmetry_space_group_name_H-M 'P -1'
_atom_sites_solution_hydrogens geom
_cell_angle_alpha 82.283(7)
_cell_angle_beta 75.839(7)
_cell_angle_gamma 66.823(6)
_cell_formula_units_Z 2
_cell_length_a 7.75710(10)
_cell_length_b 8.32770(10)
_cell_length_c 11.29650(10)
_cell_measurement_reflns_used 4015
_cell_measurement_temperature 120(2)
_cell_measurement_theta_max 27.5
_cell_measurement_theta_min 1.9
_cell_volume 649.87(4)
_computing_cell_refinement
;
<i>CrystalClear-SM Expert</i> (Rigaku, 2012)
;
_computing_data_collection
;
<i>CrystalClear-SM Expert</i> (Rigaku, 2012)
;
_computing_data_reduction
;
<i>CrystalClear-SM Expert</i> (Rigaku, 2012)
;
_computing_molecular_graphics 'ORTEP-3 for Windows (Farrugia, 2012)'
_computing_publication_material 'WinGX (Farrugia, 2012) and PLATON (Spek, 2009)'
_computing_structure_refinement 'SHELXL97 (Sheldrick, 2008)'
_computing_structure_solution 'SHELXS97 (Sheldrick, 2008)'
_diffrn_ambient_temperature 120(2)
_diffrn_detector_area_resol_mean 10.0000
_diffrn_measured_fraction_theta_full 0.997
_diffrn_measured_fraction_theta_max 0.996
_diffrn_measurement_device
;
Crystal Goniometer
;
_diffrn_measurement_device_type
;
Rigaku R-AXIS conversion
;
_diffrn_measurement_method 'profile data from \w-scans'
_diffrn_radiation_monochromator 'Graphite Monochromator'
_diffrn_radiation_type 'Mo K\a'
_diffrn_radiation_wavelength 0.71075
_diffrn_reflns_av_R_equivalents 0.0312
_diffrn_reflns_av_sigmaI/netI 0.0266
_diffrn_reflns_limit_h_max 8
_diffrn_reflns_limit_h_min -10
_diffrn_reflns_limit_k_max 10
_diffrn_reflns_limit_k_min -10
_diffrn_reflns_limit_l_max 14
_diffrn_reflns_limit_l_min -14
_diffrn_reflns_number 9715
_diffrn_reflns_reduction_process
;
;
_diffrn_reflns_theta_full 25.24
_diffrn_reflns_theta_max 27.47
_diffrn_reflns_theta_min 2.92
_exptl_absorpt_coefficient_mu 0.099
_exptl_absorpt_correction_T_max 1.000
_exptl_absorpt_correction_T_min 0.878
_exptl_absorpt_correction_type multi-scan
_exptl_absorpt_process_details
;
(<i>CrystalClear-SM Expert</i>; Rigaku, 2012)
;
_exptl_crystal_colour colourless
_exptl_crystal_density_diffrn 1.381
_exptl_crystal_density_method 'Not Measured'
_exptl_crystal_description block
_exptl_crystal_F_000 284
_exptl_crystal_size_max 0.620
_exptl_crystal_size_mid 0.440
_exptl_crystal_size_min 0.220
_refine_diff_density_max 0.341
_refine_diff_density_min -0.191
_refine_ls_extinction_coef 0.039(4)
_refine_ls_extinction_expression FC^*^=KFC[1+0.001XFC^2^\L^3^/SIN(2\Q)]^-1/4^
_refine_ls_extinction_method 'SHELXL97 (Sheldrick, 2008)'
_refine_ls_goodness_of_fit_ref 1.068
_refine_ls_hydrogen_treatment constr
_refine_ls_matrix_type full
_refine_ls_number_parameters 182
_refine_ls_number_reflns 2969
_refine_ls_number_restraints 0
_refine_ls_restrained_S_all 1.068
_refine_ls_R_factor_all 0.0407
_refine_ls_R_factor_gt 0.0394
_refine_ls_shift/su_max 0.000
_refine_ls_shift/su_mean 0.000
_refine_ls_structure_factor_coef Fsqd
_refine_ls_weighting_details 'W=1/[\S^2^(FO^2^)+(0.0397P)^2^+0.2051P] WHERE P=(FO^2^+2FC^2^)/3'
_refine_ls_weighting_scheme calc
_refine_ls_wR_factor_gt 0.0997
_refine_ls_wR_factor_ref 0.1007
_reflns_number_gt 2862
_reflns_number_total 2969
_reflns_threshold_expression 'I > 2\s(I)'
_cod_data_source_file bt6920sup1.cif
_cod_data_source_block I
_cod_database_code 2311172

loop_
_symmetry_equiv_pos_site_id
_symmetry_equiv_pos_as_xyz
1 x,y,z
2 -x,-y,-z

loop_
_atom_site_aniso_label
_atom_site_aniso_U_11
_atom_site_aniso_U_22
_atom_site_aniso_U_33
_atom_site_aniso_U_12
_atom_site_aniso_U_13
_atom_site_aniso_U_23
O1 0.0200(4) 0.0302(4) 0.0205(4) -0.0089(3) -0.0034(3) -0.0061(3)
O2 0.0284(4) 0.0212(4) 0.0187(4) -0.0107(3) -0.0016(3) -0.0015(3)
O3 0.0251(5) 0.0358(5) 0.0361(5) -0.0147(4) -0.0104(4) 0.0025(4)
O4 0.0444(6) 0.0263(4) 0.0336(5) -0.0190(4) -0.0086(4) 0.0051(4)
C1 0.0208(5) 0.0257(5) 0.0218(5) -0.0099(4) -0.0053(4) -0.0010(4)
C2 0.0255(6) 0.0231(5) 0.0197(5) -0.0118(4) -0.0047(4) 0.0009(4)
C3 0.0227(5) 0.0180(5) 0.0180(5) -0.0084(4) -0.0031(4) 0.0013(4)
C4 0.0231(5) 0.0192(5) 0.0193(5) -0.0100(4) -0.0044(4) 0.0035(4)
C5 0.0310(6) 0.0215(5) 0.0222(5) -0.0123(5) -0.0090(4) 0.0026(4)
C6 0.0341(6) 0.0218(5) 0.0203(5) -0.0087(5) -0.0028(5) -0.0026(4)
C7 0.0240(6) 0.0220(5) 0.0244(5) -0.0059(4) 0.0002(4) -0.0003(4)
C8 0.0215(5) 0.0230(5) 0.0228(5) -0.0090(4) -0.0043(4) 0.0006(4)
C9 0.0240(6) 0.0250(5) 0.0219(5) -0.0107(4) -0.0056(4) 0.0035(4)
C10 0.0199(5) 0.0228(5) 0.0190(5) -0.0077(4) -0.0068(4) -0.0013(4)
C11 0.0210(5) 0.0220(5) 0.0210(5) -0.0093(4) -0.0077(4) 0.0009(4)
C12 0.0245(6) 0.0262(6) 0.0212(5) -0.0103(4) -0.0055(4) 0.0005(4)
C13 0.0284(6) 0.0272(6) 0.0217(5) -0.0079(5) -0.0029(4) -0.0045(4)
C14 0.0299(6) 0.0206(5) 0.0264(6) -0.0082(4) -0.0079(5) -0.0030(4)
C15 0.0264(6) 0.0224(5) 0.0219(5) -0.0111(4) -0.0071(4) 0.0015(4)
C16 0.0296(6) 0.0234(5) 0.0246(5) -0.0106(5) -0.0087(5) -0.0001(4)

loop_
_atom_site_type_symbol
_atom_site_label
_atom_site_fract_x
_atom_site_fract_y
_atom_site_fract_z
_atom_site_U_iso_or_equiv
_atom_site_thermal_displace_type
_atom_site_calc_flag
_atom_site_refinement_flags
_atom_site_occupancy
O O1 0.02681(11) 0.67683(11) 0.39979(7) 0.0234(2) Uani d . 1.000
O O2 0.09562(12) 0.63138(10) 0.13897(7) 0.0229(2) Uani d . 1.000
O O3 0.42624(12) 0.70766(12) 0.54585(8) 0.0310(3) Uani d . 1.000
O O4 0.29048(14) 0.91784(11) -0.12808(8) 0.0335(3) Uani d . 1.000
C C1 -0.10587(16) 0.66169(14) 0.33728(10) 0.0222(3) Uani d . 1.000
C C2 0.00997(16) 0.53887(14) 0.23588(10) 0.0221(3) Uani d . 1.000
C C3 -0.04430(16) 0.76808(13) 0.50371(9) 0.0198(3) Uani d . 1.000
C C4 0.09320(16) 0.78082(14) 0.55953(10) 0.0203(3) Uani d . 1.000
C C5 0.03276(17) 0.87486(14) 0.66511(10) 0.0238(3) Uani d . 1.000
C C6 -0.16055(18) 0.95186(15) 0.71668(10) 0.0264(3) Uani d . 1.000
C C7 -0.29501(17) 0.93499(15) 0.66234(10) 0.0254(3) Uani d . 1.000
C C8 -0.23910(16) 0.84489(14) 0.55568(10) 0.0225(3) Uani d . 1.000
C C9 0.29937(16) 0.69362(15) 0.50767(10) 0.0235(3) Uani d . 1.000
C C10 0.20867(15) 0.54157(14) 0.03822(10) 0.0201(3) Uani d . 1.000
C C11 0.28537(16) 0.63720(14) -0.05755(10) 0.0205(3) Uani d . 1.000
C C12 0.40808(16) 0.55234(15) -0.16216(10) 0.0237(3) Uani d . 1.000
C C13 0.45243(17) 0.37632(16) -0.17322(11) 0.0267(3) Uani d . 1.000
C C14 0.37194(17) 0.28415(15) -0.07953(11) 0.0255(3) Uani d . 1.000
C C15 0.25049(17) 0.36520(15) 0.02579(10) 0.0228(3) Uani d . 1.000
C C16 0.23854(17) 0.82470(15) -0.04713(11) 0.0252(3) Uani d . 1.000
H H1A -0.18070 0.77750 0.30370 0.0270 Uiso c RU 1.000
H H1B -0.19620 0.61520 0.39420 0.0270 Uiso c RU 1.000
H H2A 0.11090 0.43660 0.26590 0.0270 Uiso c RU 1.000
H H2B -0.07370 0.49650 0.20600 0.0270 Uiso c RU 1.000
H H5 0.12500 0.88620 0.70190 0.0290 Uiso c RU 1.000
H H6 -0.20120 1.01580 0.78860 0.0320 Uiso c RU 1.000
H H7 -0.42750 0.98600 0.69880 0.0300 Uiso c RU 1.000
H H8 -0.33240 0.83580 0.51880 0.0270 Uiso c RU 1.000
H H9 0.33550 0.62190 0.44020 0.0280 Uiso c RU 1.000
H H12 0.46170 0.61600 -0.22640 0.0280 Uiso c RU 1.000
H H13 0.53720 0.31880 -0.24420 0.0320 Uiso c RU 1.000
H H14 0.40060 0.16380 -0.08780 0.0310 Uiso c RU 1.000
H H15 0.19620 0.30080 0.08900 0.0270 Uiso c RU 1.000
H H16 0.16270 0.87630 0.02780 0.0300 Uiso c RU 1.000

loop_
_atom_type_symbol
_atom_type_description
_atom_type_scat_dispersion_real
_atom_type_scat_dispersion_imag
_atom_type_scat_source
C C 0.0033 0.0016 ' International Tables Vol C Tables 4.2.6.8 and 6.1.1.4'
H H 0.0000 0.0000 ' International Tables Vol C Tables 4.2.6.8 and 6.1.1.4'
O O 0.0106 0.0060 ' International Tables Vol C Tables 4.2.6.8 and 6.1.1.4'

loop_
_geom_angle_atom_site_label_1
_geom_angle_atom_site_label_2
_geom_angle_atom_site_label_3
_geom_angle
_geom_angle_publ_flag
C1 O1 C3 118.45(10) no
C2 O2 C10 117.35(8) no
O1 C1 C2 107.09(10) no
O2 C2 C1 108.23(9) no
O1 C3 C4 115.69(11) no
O1 C3 C8 124.17(11) no
C4 C3 C8 120.14(10) no
C3 C4 C5 119.49(11) no
C3 C4 C9 120.26(10) no
C5 C4 C9 120.24(12) no
C4 C5 C6 120.50(12) no
C5 C6 C7 119.52(11) no
C6 C7 C8 121.24(12) no
C3 C8 C7 119.08(12) no
O3 C9 C4 124.12(11) no
O2 C10 C11 116.23(9) no
O2 C10 C15 123.99(10) no
C11 C10 C15 119.79(10) no
C10 C11 C12 119.48(10) no
C10 C11 C16 120.45(10) no
C12 C11 C16 120.07(11) no
C11 C12 C13 120.59(11) no
C12 C13 C14 119.48(11) no
C13 C14 C15 121.06(11) no
C10 C15 C14 119.57(11) no
O4 C16 C11 124.30(11) no
O1 C1 H1A 110.00 no
O1 C1 H1B 110.00 no
C2 C1 H1A 110.00 no
C2 C1 H1B 110.00 no
H1A C1 H1B 109.00 no
O2 C2 H2A 110.00 no
O2 C2 H2B 110.00 no
C1 C2 H2A 110.00 no
C1 C2 H2B 110.00 no
H2A C2 H2B 108.00 no
C4 C5 H5 120.00 no
C6 C5 H5 120.00 no
C5 C6 H6 120.00 no
C7 C6 H6 120.00 no
C6 C7 H7 119.00 no
C8 C7 H7 119.00 no
C3 C8 H8 120.00 no
C7 C8 H8 120.00 no
O3 C9 H9 118.00 no
C4 C9 H9 118.00 no
C11 C12 H12 120.00 no
C13 C12 H12 120.00 no
C12 C13 H13 120.00 no
C14 C13 H13 120.00 no
C13 C14 H14 119.00 no
C15 C14 H14 119.00 no
C10 C15 H15 120.00 no
C14 C15 H15 120.00 no
O4 C16 H16 118.00 no
C11 C16 H16 118.00 no

loop_
_geom_bond_atom_site_label_1
_geom_bond_atom_site_label_2
_geom_bond_distance
_geom_bond_publ_flag
O1 C1 1.4337(16) no
O1 C3 1.3611(13) no
O2 C2 1.4332(14) no
O2 C10 1.3593(13) no
O3 C9 1.2166(17) no
O4 C16 1.2147(15) no
C1 C2 1.5011(15) no
C3 C4 1.4081(18) no
C3 C8 1.3940(18) no
C4 C5 1.3942(15) no
C4 C9 1.4731(18) no
C5 C6 1.3839(19) no
C6 C7 1.392(2) no
C7 C8 1.3906(16) no
C10 C11 1.4090(16) no
C10 C15 1.3929(16) no
C11 C12 1.3951(16) no
C11 C16 1.4717(16) no
C12 C13 1.3834(17) no
C13 C14 1.3910(18) no
C14 C15 1.3876(17) no
C1 H1A 0.9900 no
C1 H1B 0.9900 no
C2 H2A 0.9900 no
C2 H2B 0.9900 no
C5 H5 0.9500 no
C6 H6 0.9500 no
C7 H7 0.9500 no
C8 H8 0.9500 no
C9 H9 0.9500 no
C12 H12 0.9500 no
C13 H13 0.9500 no
C14 H14 0.9500 no
C15 H15 0.9500 no
C16 H16 0.9500 no

loop_
_geom_hbond_atom_site_label_D
_geom_hbond_atom_site_label_H
_geom_hbond_atom_site_label_A
_geom_hbond_site_symmetry_A
_geom_hbond_distance_DH
_geom_hbond_distance_HA
_geom_hbond_distance_DA
_geom_hbond_angle_DHA
_geom_hbond_publ_flag
C8 H8 O3 1_455 0.95 2.44 3.2508(17) 144 yes
C9 H9 O1 . 0.95 2.40 2.7412(16) 101 no
C16 H16 O2 . 0.95 2.42 2.7561(15) 101 no
C2 H2A Cg1 2_566 0.99 2.68 3.4220(12) 132 yes
C2 H2B Cg2 2_565 0.99 2.70 3.5964(14) 151 yes

loop_
_geom_torsion_atom_site_label_1
_geom_torsion_atom_site_label_2
_geom_torsion_atom_site_label_3
_geom_torsion_atom_site_label_4
_geom_torsion
_geom_torsion_publ_flag
C3 O1 C1 C2 -173.57(9) no
C1 O1 C3 C8 1.68(15) no
C1 O1 C3 C4 -178.90(9) no
C10 O2 C2 C1 179.42(10) no
C2 O2 C10 C15 -2.20(18) no
C2 O2 C10 C11 177.73(11) no
O1 C1 C2 O2 -76.50(11) no
O1 C3 C4 C9 -1.99(15) no
C8 C3 C4 C5 -1.78(16) no
O1 C3 C8 C7 179.93(9) no
C4 C3 C8 C7 0.54(16) no
C8 C3 C4 C9 177.46(10) no
O1 C3 C4 C5 178.78(10) no
C3 C4 C9 O3 175.10(11) no
C5 C4 C9 O3 -5.67(18) no
C3 C4 C5 C6 1.53(16) no
C9 C4 C5 C6 -177.71(10) no
C4 C5 C6 C7 -0.04(16) no
C5 C6 C7 C8 -1.24(17) no
C6 C7 C8 C3 0.98(17) no
O2 C10 C11 C12 177.80(11) no
O2 C10 C11 C16 -1.51(18) no
C15 C10 C11 C12 -2.27(19) no
C15 C10 C11 C16 178.42(12) no
O2 C10 C15 C14 -178.22(12) no
C11 C10 C15 C14 1.9(2) no
C10 C11 C12 C13 1.0(2) no
C16 C11 C12 C13 -179.70(13) no
C10 C11 C16 O4 -175.87(13) no
C12 C11 C16 O4 4.8(2) no
C11 C12 C13 C14 0.7(2) no
C12 C13 C14 C15 -1.1(2) no
C13 C14 C15 C10 -0.2(2) no
